data_7100034
_journal_name_full 'Chemical Communications'
_journal_paper_doi 10.1039/b503092g
_journal_year 2005
_chemical_formula_moiety ' C29 H39 O11 '
_chemical_formula_sum 'C29 H39 O11'
_chemical_formula_weight 563.62
_space_group_IT_number 2
_symmetry_cell_setting triclinic
_symmetry_space_group_name_Hall '-P 1'
_symmetry_space_group_name_H-M 'P -1'
_cell_angle_alpha 76.203(12)
_cell_angle_beta 70.914(14)
_cell_angle_gamma 83.447(14)
_cell_formula_units_Z 2
_cell_length_a 10.3115(19)
_cell_length_b 11.0844(17)
_cell_length_c 13.8563(19)
_cell_measurement_temperature 100(2)
_cell_volume 1452.4(4)
_diffrn_ambient_temperature 100(2)
_exptl_crystal_density_diffrn 1.289
_cod_depositor_comments
;
The following automatic conversions were performed:
'_symmetry_cell_setting' value 'Triclinic' changed to 'triclinic'
according to '/home/saulius/struct/CIF-dictionaries/cif_core.dic'
dictionary named 'cif_core.dic' version 2.4.1 from 2010-06-29.

Automatic conversion script
Id: cif_fix_enum 1527 2010-12-29 10:47:43Z saulius 
;
_cod_original_sg_symbol_H-M 'P -1 '
_cod_original_formula_sum ' C29 H39 O11 '
_cod_database_code 7100034

loop_
_symmetry_equiv_pos_as_xyz
x,y,z
-x,-y,-z

loop_
_atom_site_label
_atom_site_type_symbol
_atom_site_fract_x
_atom_site_fract_y
_atom_site_fract_z
_atom_site_U_iso_or_equiv
_atom_site_occupancy
_atom_site_adp_type
_atom_site_attached_hydrogens
C1 C 1.7305(2) -0.1378(2) -0.15079(17) 0.0228 1.0000 Uani .
C2 C 1.6193(2) -0.2036(2) -0.07828(17) 0.0217 1.0000 Uani .
C3 C 1.6456(2) -0.3145(2) -0.01383(17) 0.0232 1.0000 Uani .
C4 C 1.7787(2) -0.3591(2) -0.02082(19) 0.0272 1.0000 Uani .
C5 C 1.8886(2) -0.2937(2) -0.0950(2) 0.0279 1.0000 Uani .
C6 C 1.8646(2) -0.1832(2) -0.16025(19) 0.0270 1.0000 Uani .
C7 C 2.0325(3) -0.3446(3) -0.1035(2) 0.0396 1.0000 Uani .
O8 O 2.0610(2) -0.36597(19) -0.00284(18) 0.0324 0.8000 Uani .
O9 O 1.54549(16) -0.38819(15) 0.05916(12) 0.0266 1.0000 Uani .
C10 C 1.4067(2) -0.3535(2) 0.06320(18) 0.0259 1.0000 Uani .
C11 C 1.3153(2) -0.4459(2) 0.14880(18) 0.0255 1.0000 Uani .
O12 O 1.30577(16) -0.41943(14) 0.24647(12) 0.0257 1.0000 Uani .
C13 C 1.2222(2) -0.5063(2) 0.33039(18) 0.0277 1.0000 Uani .
C14 C 1.2053(2) -0.4688(2) 0.43122(18) 0.0303 1.0000 Uani .
O15 O 1.12243(17) -0.35775(15) 0.43569(12) 0.0291 1.0000 Uani .
C16 C 1.1130(3) -0.3100(2) 0.52433(18) 0.0315 1.0000 Uani .
C17 C 1.0190(3) -0.1967(2) 0.5260(2) 0.0327 1.0000 Uani .
O18 O 0.88206(17) -0.23385(15) 0.55059(13) 0.0305 1.0000 Uani .
C19 C 0.7811(3) -0.1354(2) 0.56474(19) 0.0315 1.0000 Uani .
C20 C 0.7575(3) -0.0739(2) 0.46240(18) 0.0311 1.0000 Uani .
O21 O 0.66870(19) 0.03257(17) 0.48194(13) 0.0352 1.0000 Uani .
C22 C 0.6463(2) 0.1155(2) 0.39793(18) 0.0277 1.0000 Uani .
C23 C 0.6898(2) 0.0908(2) 0.29761(18) 0.0248 1.0000 Uani .
C24 C 0.6670(2) 0.1819(2) 0.21676(17) 0.0230 1.0000 Uani .
C25 C 0.6024(2) 0.2956(2) 0.23372(19) 0.0266 1.0000 Uani .
C26 C 0.5581(2) 0.3167(2) 0.33514(19) 0.0297 1.0000 Uani .
C27 C 0.5784(2) 0.2271(2) 0.41719(19) 0.0296 1.0000 Uani .
O28 O 0.70647(16) 0.16566(15) 0.11521(12) 0.0242 1.0000 Uani .
C29 C 0.7900(2) 0.0569(2) 0.09245(17) 0.0235 1.0000 Uani .
C30 C 0.8242(2) 0.0610(2) -0.02213(17) 0.0236 1.0000 Uani .
O31 O 0.91418(16) 0.16007(16) -0.07994(12) 0.0269 1.0000 Uani .
C32 C 0.9451(2) 0.1742(2) -0.19023(17) 0.0263 1.0000 Uani .
C33 C 1.0492(2) 0.2728(2) -0.24537(19) 0.0288 1.0000 Uani .
O34 O 1.17741(15) 0.22680(15) -0.23095(12) 0.0259 1.0000 Uani .
C35 C 1.2736(2) 0.3227(2) -0.2652(2) 0.0290 1.0000 Uani .
C36 C 1.4034(2) 0.2713(2) -0.24169(18) 0.0263 1.0000 Uani .
O37 O 1.47219(16) 0.19017(15) -0.30978(12) 0.0254 1.0000 Uani .
C38 C 1.6014(2) 0.1419(2) -0.29730(17) 0.0240 1.0000 Uani .
C39 C 1.5829(2) 0.0238(2) -0.21323(18) 0.0242 1.0000 Uani .
O40 O 1.71805(16) -0.02497(15) -0.21555(12) 0.0265 1.0000 Uani .
H21 H 1.5230(2) -0.1717(2) -0.07272(17) 0.0252 1.0000 Uiso .
H41 H 1.7958(2) -0.4383(2) 0.02667(19) 0.0346 1.0000 Uiso .
H61 H 1.9434(2) -0.1369(2) -0.21442(19) 0.0335 1.0000 Uiso .
H101 H 1.3836(2) -0.2682(2) 0.07763(18) 0.0300 1.0000 Uiso .
H102 H 1.3943(2) -0.3546(2) -0.00521(18) 0.0300 1.0000 Uiso .
H111 H 1.3542(2) -0.5323(2) 0.14592(18) 0.0313 1.0000 Uiso .
H112 H 1.2217(2) -0.4381(2) 0.14057(18) 0.0313 1.0000 Uiso .
H131 H 1.2672(2) -0.5912(2) 0.33158(18) 0.0308 1.0000 Uiso .
H132 H 1.1301(2) -0.5066(2) 0.32105(18) 0.0308 1.0000 Uiso .
H141 H 1.2976(2) -0.4540(2) 0.43444(18) 0.0322 1.0000 Uiso .
H142 H 1.1608(2) -0.5362(2) 0.49170(18) 0.0322 1.0000 Uiso .
H161 H 1.2064(3) -0.2885(2) 0.52063(18) 0.0377 1.0000 Uiso .
H162 H 1.0747(3) -0.3740(2) 0.58949(18) 0.0377 1.0000 Uiso .
H171 H 1.0249(3) -0.1529(2) 0.5796(2) 0.0398 1.0000 Uiso .
H172 H 1.0462(3) -0.1396(2) 0.4555(2) 0.0398 1.0000 Uiso .
H191 H 0.8139(3) -0.0725(2) 0.59167(19) 0.0359 1.0000 Uiso .
H192 H 0.6928(3) -0.1687(2) 0.61612(19) 0.0359 1.0000 Uiso .
H201 H 0.8465(3) -0.0473(2) 0.40806(18) 0.0359 1.0000 Uiso .
H202 H 0.7138(3) -0.1324(2) 0.43850(18) 0.0359 1.0000 Uiso .
H231 H 0.7360(2) 0.0091(2) 0.28494(18) 0.0307 1.0000 Uiso .
H251 H 0.5879(2) 0.3611(2) 0.17418(19) 0.0315 1.0000 Uiso .
H261 H 0.5115(2) 0.3982(2) 0.34812(19) 0.0364 1.0000 Uiso .
H271 H 0.5442(2) 0.2417(2) 0.48999(19) 0.0360 1.0000 Uiso .
H291 H 0.8769(2) 0.0560(2) 0.10981(17) 0.0280 1.0000 Uiso .
H292 H 0.7387(2) -0.0194(2) 0.13438(17) 0.0280 1.0000 Uiso .
H301 H 0.8695(2) -0.0197(2) -0.03830(17) 0.0286 1.0000 Uiso .
H302 H 0.7376(2) 0.0761(2) -0.04162(17) 0.0286 1.0000 Uiso .
H321 H 0.9843(2) 0.0936(2) -0.21018(17) 0.0308 1.0000 Uiso .
H322 H 0.8593(2) 0.1984(2) -0.21014(17) 0.0308 1.0000 Uiso .
H331 H 1.0593(2) 0.2939(2) -0.32170(19) 0.0331 1.0000 Uiso .
H332 H 1.0177(2) 0.3488(2) -0.21568(19) 0.0331 1.0000 Uiso .
H351 H 1.2951(2) 0.3544(2) -0.3424(2) 0.0331 1.0000 Uiso .
H352 H 1.2339(2) 0.3925(2) -0.2287(2) 0.0331 1.0000 Uiso .
H361 H 1.4644(2) 0.3404(2) -0.25211(18) 0.0321 1.0000 Uiso .
H362 H 1.3795(2) 0.2242(2) -0.16743(18) 0.0321 1.0000 Uiso .
H381 H 1.6436(2) 0.2049(2) -0.27697(17) 0.0291 1.0000 Uiso .
H382 H 1.6633(2) 0.1235(2) -0.36504(17) 0.0291 1.0000 Uiso .
H391 H 1.5315(2) 0.0424(2) -0.14316(18) 0.0282 1.0000 Uiso .
H392 H 1.5316(2) -0.0369(2) -0.22852(18) 0.0282 1.0000 Uiso .
O41 O 2.052(1) -0.4449(9) -0.161(1) 0.0617 0.2000 Uani .

loop_
_atom_site_aniso_label
_atom_site_aniso_U_11
_atom_site_aniso_U_22
_atom_site_aniso_U_33
_atom_site_aniso_U_23
_atom_site_aniso_U_13
_atom_site_aniso_U_12
C1 0.0244(11) 0.0252(11) 0.0226(11) -0.0096(9) -0.0093(9) -0.0011(9)
C2 0.021(1) 0.0262(11) 0.021(1) -0.0092(9) -0.0075(8) 0.0012(9)
C3 0.0237(11) 0.0255(11) 0.0232(11) -0.0103(9) -0.0075(9) -0.0007(9)
C4 0.0273(12) 0.0227(11) 0.0371(13) -0.012(1) -0.015(1) 0.0027(9)
C5 0.0231(11) 0.0252(12) 0.0421(14) -0.0170(11) -0.013(1) 0.0021(9)
C6 0.0221(11) 0.0292(13) 0.0334(13) -0.014(1) -0.007(1) -0.0034(9)
C7 0.0237(13) 0.0374(15) 0.0632(19) -0.0202(14) -0.0153(13) 0.0026(11)
O8 0.0314(12) 0.0257(11) 0.0464(13) -0.005(1) -0.023(1) 0.0016(9)
O9 0.0240(8) 0.0261(9) 0.0279(9) -0.0042(7) -0.0079(7) 0.0022(7)
C10 0.0240(11) 0.0291(12) 0.0236(11) -0.0056(9) -0.0078(9) 0.0041(9)
C11 0.0263(12) 0.0219(11) 0.0304(12) -0.0057(9) -0.012(1) -0.0005(9)
O12 0.0300(9) 0.0234(8) 0.0224(8) -0.0023(6) -0.0050(7) -0.0104(7)
C13 0.0257(12) 0.0211(11) 0.0325(13) 0.001(1) -0.007(1) -0.0055(9)
C14 0.0263(12) 0.0317(13) 0.0268(12) 0.005(1) -0.007(1) -0.004(1)
O15 0.0301(9) 0.0305(9) 0.0252(9) -0.0021(7) -0.0089(7) -0.0027(7)
C16 0.0276(13) 0.0419(15) 0.0242(12) -0.0026(11) -0.007(1) -0.0116(11)
C17 0.0350(14) 0.0323(14) 0.0310(13) -0.0053(11) -0.0073(11) -0.0138(11)
O18 0.0296(9) 0.0253(9) 0.0344(9) -0.0033(7) -0.0080(7) -0.0050(7)
C19 0.0374(14) 0.0276(13) 0.0251(12) -0.002(1) -0.0061(11) -0.002(1)
C20 0.0412(14) 0.0268(13) 0.0236(12) -0.006(1) -0.0084(11) 0.0015(11)
O21 0.0435(11) 0.038(1) 0.0225(9) -0.0082(8) -0.0106(8) 0.0086(8)
C22 0.0265(12) 0.0339(13) 0.0243(11) -0.006(1) -0.0106(9) 0.000(1)
C23 0.0231(11) 0.0288(12) 0.0249(11) -0.0099(9) -0.0079(9) -0.0004(9)
C24 0.017(1) 0.0323(12) 0.0223(11) -0.0105(9) -0.0053(8) -0.0045(9)
C25 0.0239(11) 0.0299(13) 0.0286(12) -0.010(1) -0.010(1) 0.0012(9)
C26 0.0244(12) 0.0360(14) 0.0327(13) -0.0146(11) -0.011(1) 0.005(1)
C27 0.0253(12) 0.0396(14) 0.0273(12) -0.0169(11) -0.007(1) 0.003(1)
O28 0.0250(8) 0.0286(9) 0.0203(8) -0.0100(7) -0.0062(6) 0.0019(7)
C29 0.0224(11) 0.0259(12) 0.0236(11) -0.0096(9) -0.0072(9) 0.0025(9)
C30 0.0217(11) 0.0273(12) 0.0235(11) -0.0100(9) -0.0062(9) -0.0005(9)
O31 0.0241(8) 0.0359(9) 0.0207(8) -0.0087(7) -0.0035(6) -0.0058(7)
C32 0.0196(11) 0.0368(13) 0.0233(11) -0.009(1) -0.0069(9) 0.0017(9)
C33 0.0232(11) 0.0341(13) 0.0263(12) -0.003(1) -0.0077(9) 0.001(1)
O34 0.0188(8) 0.0277(9) 0.0293(9) -0.0031(7) -0.0070(7) -0.0012(6)
C35 0.0255(12) 0.0266(12) 0.0324(13) -0.004(1) -0.007(1) -0.002(1)
C36 0.0255(12) 0.0262(12) 0.0277(12) -0.010(1) -0.0056(9) -0.0031(9)
O37 0.0231(8) 0.0333(9) 0.0219(8) -0.0089(7) -0.0081(7) 0.0004(7)
C38 0.019(1) 0.0299(12) 0.0216(11) -0.0045(9) -0.0046(9) -0.0031(9)
C39 0.019(1) 0.0297(12) 0.0236(11) -0.0040(9) -0.0064(9) -0.0026(9)
O40 0.0204(8) 0.0310(9) 0.0266(8) -0.0026(7) -0.0070(7) -0.0036(7)
O41 0.031(5) 0.030(5) 0.11(1) 0.005(6) -0.018(6) 0.004(4)

loop_
_geom_bond_atom_site_label_1
_geom_bond_site_symmetry_1
_geom_bond_atom_site_label_2
_geom_bond_site_symmetry_2
_geom_bond_distance
_geom_bond_publ_flag
C1 . C2 . 1.395(3) yes
C1 . C6 . 1.391(3) yes
C1 . O40 . 1.374(3) yes
C2 . C3 . 1.393(3) yes
C2 . H21 . 1.000 no
C3 . C4 . 1.385(3) yes
C3 . O9 . 1.368(3) yes
C4 . C5 . 1.392(3) yes
C4 . H41 . 1.000 no
C5 . C6 . 1.388(3) yes
C5 . C7 . 1.504(3) yes
C6 . H61 . 1.000 no
C7 . O8 . 1.478(4) yes
C7 . O41 . 1.478(12) yes
O9 . C10 . 1.425(3) yes
C10 . C11 . 1.501(3) yes
C10 . H101 . 1.000 no
C10 . H102 . 1.000 no
C11 . O12 . 1.422(3) yes
C11 . H111 . 1.000 no
C11 . H112 . 1.000 no
O12 . C13 . 1.422(3) yes
C13 . C14 . 1.502(3) yes
C13 . H131 . 1.000 no
C13 . H132 . 1.000 no
C14 . O15 . 1.418(3) yes
C14 . H141 . 1.000 no
C14 . H142 . 1.000 no
O15 . C16 . 1.421(3) yes
C16 . C17 . 1.496(4) yes
C16 . H161 . 1.000 no
C16 . H162 . 1.000 no
C17 . O18 . 1.425(3) yes
C17 . H171 . 1.000 no
C17 . H172 . 1.000 no
O18 . C19 . 1.422(3) yes
C19 . C20 . 1.504(3) yes
C19 . H191 . 1.000 no
C19 . H192 . 1.000 no
C20 . O21 . 1.431(3) yes
C20 . H201 . 1.000 no
C20 . H202 . 1.000 no
O21 . C22 . 1.368(3) yes
C22 . C23 . 1.398(3) yes
C22 . C27 . 1.389(3) yes
C23 . C24 . 1.381(3) yes
C23 . H231 . 1.000 no
C24 . C25 . 1.391(3) yes
C24 . O28 . 1.381(3) yes
C25 . C26 . 1.397(3) yes
C25 . H251 . 1.000 no
C26 . C27 . 1.376(3) yes
C26 . H261 . 1.000 no
C27 . H271 . 1.000 no
O28 . C29 . 1.436(3) yes
C29 . C30 . 1.500(3) yes
C29 . H291 . 1.000 no
C29 . H292 . 1.000 no
C30 . O31 . 1.427(3) yes
C30 . H301 . 1.000 no
C30 . H302 . 1.000 no
O31 . C32 . 1.428(3) yes
C32 . C33 . 1.504(3) yes
C32 . H321 . 1.000 no
C32 . H322 . 1.000 no
C33 . O34 . 1.420(3) yes
C33 . H331 . 1.000 no
C33 . H332 . 1.000 no
O34 . C35 . 1.425(3) yes
C35 . C36 . 1.498(3) yes
C35 . H351 . 1.000 no
C35 . H352 . 1.000 no
C36 . O37 . 1.423(3) yes
C36 . H361 . 1.000 no
C36 . H362 . 1.000 no
O37 . C38 . 1.427(3) yes
C38 . C39 . 1.513(3) yes
C38 . H381 . 1.000 no
C38 . H382 . 1.000 no
C39 . O40 . 1.429(3) yes
C39 . H391 . 1.000 no
C39 . H392 . 1.000 no
